data_2229856
loop_
_publ_author_name
'Akhter, Zareen'
'McKee, Vickie'
'Saif Ullah Khan, Muhammad'
'Iftikhar, Bushra'
'Siddiqi, Humaira M.'

_publ_section_title
;
 4-(4-Nitrophenoxy)butanol
;
_journal_coeditor_code TK2724
_journal_issue 4
_journal_name_full 'Acta Crystallographica Section E'
_journal_page_first o800
_journal_paper_doi 10.1107/S1600536811007744
_journal_volume 67
_journal_year 2011
_chemical_formula_iupac 'C10 H13 N O4'
_chemical_formula_moiety 'C10 H13 N O4'
_chemical_formula_sum 'C10 H13 N O4'
_chemical_formula_weight 211.21
_chemical_melting_point 416
_chemical_name_systematic
;
4-(4-Nitrophenoxy)butanol
;
_space_group_IT_number 2
_symmetry_cell_setting triclinic
_symmetry_space_group_name_Hall '-P 1'
_symmetry_space_group_name_H-M 'P -1'
_atom_sites_solution_hydrogens geom
_atom_sites_solution_primary direct
_atom_sites_solution_secondary difmap
_audit_creation_method SHELXL-97
_cell_angle_alpha 117.521(2)
_cell_angle_beta 92.451(2)
_cell_angle_gamma 94.971(2)
_cell_formula_units_Z 2
_cell_length_a 4.7971(6)
_cell_length_b 10.6035(13)
_cell_length_c 11.2523(14)
_cell_measurement_reflns_used 1750
_cell_measurement_temperature 150(2)
_cell_measurement_theta_max 30.23
_cell_measurement_theta_min 3.63
_cell_volume 503.46(11)
_computing_cell_refinement 'SAINT (Bruker, 1998)'
_computing_data_collection 'APEX2 (Bruker, 1998)'
_computing_data_reduction 'SAINT (Bruker, 1998)'
_computing_molecular_graphics 'SHELXTL (Sheldrick, 2008<i>b</i>)'
_computing_publication_material 'SHELXTL (Sheldrick, 2008<i>b</i>)'
_computing_structure_refinement 'SHELXL97 (Sheldrick, 2008<i>b</i>)'
_computing_structure_solution 'SHELXS97 (Sheldrick, 2008<i>b</i>)'
_diffrn_ambient_temperature 150(2)
_diffrn_measured_fraction_theta_full 0.995
_diffrn_measured_fraction_theta_max 0.957
_diffrn_measurement_device_type 'Bruker APEXII CCD'
_diffrn_measurement_method '\f and \w'
_diffrn_radiation_monochromator graphite
_diffrn_radiation_source 'fine-focus sealed tube'
_diffrn_radiation_type MoK\a
_diffrn_radiation_wavelength 0.71073
_diffrn_reflns_av_R_equivalents 0.0183
_diffrn_reflns_av_sigmaI/netI 0.0279
_diffrn_reflns_limit_h_max 6
_diffrn_reflns_limit_h_min -6
_diffrn_reflns_limit_k_max 14
_diffrn_reflns_limit_k_min -14
_diffrn_reflns_limit_l_max 16
_diffrn_reflns_limit_l_min -15
_diffrn_reflns_number 5772
_diffrn_reflns_theta_full 25.00
_diffrn_reflns_theta_max 30.43
_diffrn_reflns_theta_min 2.05
_exptl_absorpt_coefficient_mu 0.108
_exptl_absorpt_correction_T_max 0.9829
_exptl_absorpt_correction_T_min 0.9539
_exptl_absorpt_correction_type multi-scan
_exptl_absorpt_process_details '(SADABS; Sheldrick, 2008<i>a</i>)'
_exptl_crystal_colour yellow
_exptl_crystal_density_diffrn 1.393
_exptl_crystal_density_method 'not measured'
_exptl_crystal_description block
_exptl_crystal_F_000 224
_exptl_crystal_size_max 0.44
_exptl_crystal_size_mid 0.21
_exptl_crystal_size_min 0.16
_refine_diff_density_max 0.327
_refine_diff_density_min -0.243
_refine_ls_extinction_method none
_refine_ls_goodness_of_fit_ref 1.064
_refine_ls_hydrogen_treatment mixed
_refine_ls_matrix_type full
_refine_ls_number_parameters 139
_refine_ls_number_reflns 2924
_refine_ls_number_restraints 0
_refine_ls_restrained_S_all 1.064
_refine_ls_R_factor_all 0.0593
_refine_ls_R_factor_gt 0.0451
_refine_ls_shift/su_max 0.000
_refine_ls_shift/su_mean 0.000
_refine_ls_structure_factor_coef Fsqd
_refine_ls_weighting_details 'calc w=1/[\s^2^(Fo^2^)+(0.0693P)^2^+0.0980P] where P=(Fo^2^+2Fc^2^)/3'
_refine_ls_weighting_scheme calc
_refine_ls_wR_factor_gt 0.1294
_refine_ls_wR_factor_ref 0.1390
_reflns_number_gt 2224
_reflns_number_total 2924
_reflns_threshold_expression I>2sigma(I)
_cod_data_source_file tk2724.cif
_cod_data_source_block I
_cod_database_code 2229856
_cod_database_fobs_code 2229856

loop_
_symmetry_equiv_pos_as_xyz
'x, y, z'
'-x, -y, -z'

loop_
_atom_site_type_symbol
_atom_site_label
_atom_site_fract_x
_atom_site_fract_y
_atom_site_fract_z
_atom_site_U_iso_or_equiv
_atom_site_adp_type
_atom_site_calc_flag
_atom_site_refinement_flags
_atom_site_occupancy
_atom_site_disorder_assembly
_atom_site_disorder_group
O O1 0.44295(19) 0.42787(10) 0.15618(9) 0.0266(2) Uani d . 1 . .
C C1 0.2302(3) 0.33362(13) 0.06879(12) 0.0218(2) Uani d . 1 . .
C C2 0.1670(3) 0.34735(14) -0.04730(13) 0.0263(3) Uani d . 1 . .
H H2 0.2744 0.4178 -0.0617 0.032 Uiso calc R 1 . .
C C3 -0.0513(3) 0.25860(14) -0.14057(13) 0.0265(3) Uani d . 1 . .
H H3 -0.0961 0.2678 -0.2191 0.032 Uiso calc R 1 . .
C C4 -0.2045(3) 0.15560(13) -0.11787(12) 0.0223(3) Uani d . 1 . .
N N1 -0.4365(2) 0.06242(11) -0.21523(11) 0.0252(2) Uani d . 1 . .
O O2 -0.4898(2) 0.07525(11) -0.31628(10) 0.0348(3) Uani d . 1 . .
O O3 -0.5727(2) -0.02676(11) -0.19184(10) 0.0371(3) Uani d . 1 . .
C C5 -0.1435(3) 0.13965(13) -0.00455(12) 0.0240(3) Uani d . 1 . .
H H5 -0.2508 0.0684 0.0087 0.029 Uiso calc R 1 . .
C C6 0.0756(3) 0.22859(13) 0.08947(12) 0.0240(3) Uani d . 1 . .
H H6 0.1203 0.2182 0.1673 0.029 Uiso calc R 1 . .
C C7 0.5221(3) 0.41461(14) 0.27521(13) 0.0261(3) Uani d . 1 . .
H H7A 0.5888 0.3204 0.2494 0.031 Uiso calc R 1 . .
H H7B 0.3588 0.4228 0.3281 0.031 Uiso calc R 1 . .
C C8 0.7545(3) 0.53402(14) 0.35747(13) 0.0265(3) Uani d . 1 . .
H H8A 0.9078 0.5294 0.3000 0.032 Uiso calc R 1 . .
H H8B 0.8316 0.5188 0.4323 0.032 Uiso calc R 1 . .
C C9 0.6588(3) 0.68272(14) 0.41563(13) 0.0281(3) Uani d . 1 . .
H H9A 0.5873 0.6991 0.3407 0.034 Uiso calc R 1 . .
H H9B 0.5015 0.6865 0.4709 0.034 Uiso calc R 1 . .
C C10 0.8899(3) 0.80179(15) 0.50147(13) 0.0298(3) Uani d . 1 . .
H H10A 1.0544 0.7956 0.4497 0.036 Uiso calc R 1 . .
H H10B 0.8225 0.8961 0.5287 0.036 Uiso calc R 1 . .
O O4 0.9673(3) 0.78689(13) 0.61746(11) 0.0442(3) Uani d . 1 . .
H H4 1.096(5) 0.847(3) 0.661(2) 0.066 Uiso d . 1 . .

loop_
_atom_site_aniso_label
_atom_site_aniso_U_11
_atom_site_aniso_U_22
_atom_site_aniso_U_33
_atom_site_aniso_U_12
_atom_site_aniso_U_13
_atom_site_aniso_U_23
O1 0.0287(5) 0.0279(5) 0.0219(4) -0.0073(4) -0.0059(3) 0.0129(4)
C1 0.0223(6) 0.0224(6) 0.0189(5) -0.0004(4) -0.0003(4) 0.0088(5)
C2 0.0293(6) 0.0286(6) 0.0235(6) -0.0036(5) 0.0000(5) 0.0156(5)
C3 0.0294(6) 0.0309(6) 0.0214(6) -0.0016(5) -0.0011(5) 0.0154(5)
C4 0.0216(6) 0.0225(6) 0.0198(5) 0.0002(4) -0.0005(4) 0.0081(5)
N1 0.0248(5) 0.0258(5) 0.0226(5) 0.0000(4) -0.0013(4) 0.0101(4)
O2 0.0382(6) 0.0388(6) 0.0266(5) -0.0028(4) -0.0088(4) 0.0170(4)
O3 0.0369(6) 0.0384(6) 0.0329(5) -0.0153(4) -0.0073(4) 0.0183(5)
C5 0.0263(6) 0.0244(6) 0.0226(6) -0.0017(5) 0.0005(5) 0.0129(5)
C6 0.0271(6) 0.0255(6) 0.0207(5) -0.0002(5) -0.0006(5) 0.0128(5)
C7 0.0272(6) 0.0287(6) 0.0226(6) 0.0002(5) -0.0032(5) 0.0133(5)
C8 0.0225(6) 0.0293(6) 0.0245(6) 0.0016(5) -0.0042(5) 0.0107(5)
C9 0.0261(6) 0.0289(7) 0.0243(6) 0.0026(5) -0.0036(5) 0.0088(5)
C10 0.0339(7) 0.0294(7) 0.0223(6) -0.0018(5) -0.0016(5) 0.0101(5)
O4 0.0490(7) 0.0521(7) 0.0263(5) -0.0254(5) -0.0147(5) 0.0208(5)

loop_
_atom_type_symbol
_atom_type_description
_atom_type_scat_dispersion_real
_atom_type_scat_dispersion_imag
_atom_type_scat_source
C C 0.0033 0.0016 'International Tables Vol C Tables 4.2.6.8 and 6.1.1.4'
H H 0.0000 0.0000 'International Tables Vol C Tables 4.2.6.8 and 6.1.1.4'
N N 0.0061 0.0033 'International Tables Vol C Tables 4.2.6.8 and 6.1.1.4'
O O 0.0106 0.0060 'International Tables Vol C Tables 4.2.6.8 and 6.1.1.4'

loop_
_geom_angle_atom_site_label_1
_geom_angle_atom_site_label_2
_geom_angle_atom_site_label_3
_geom_angle_site_symmetry_1
_geom_angle_site_symmetry_3
_geom_angle
_geom_angle_publ_flag
C1 O1 C7 . . 117.77(10) ?
O1 C1 C6 . . 123.97(11) ?
O1 C1 C2 . . 115.82(11) ?
C6 C1 C2 . . 120.20(11) ?
C3 C2 C1 . . 120.07(11) ?
C3 C2 H2 . . 120.0 ?
C1 C2 H2 . . 120.0 ?
C2 C3 C4 . . 118.99(11) ?
C2 C3 H3 . . 120.5 ?
C4 C3 H3 . . 120.5 ?
C5 C4 C3 . . 121.74(11) ?
C5 C4 N1 . . 118.96(11) ?
C3 C4 N1 . . 119.30(11) ?
O2 N1 O3 . . 122.62(11) ?
O2 N1 C4 . . 119.22(10) ?
O3 N1 C4 . . 118.16(10) ?
C4 C5 C6 . . 119.48(11) ?
C4 C5 H5 . . 120.3 ?
C6 C5 H5 . . 120.3 ?
C5 C6 C1 . . 119.51(11) ?
C5 C6 H6 . . 120.2 ?
C1 C6 H6 . . 120.2 ?
O1 C7 C8 . . 107.39(10) ?
O1 C7 H7A . . 110.2 ?
C8 C7 H7A . . 110.2 ?
O1 C7 H7B . . 110.2 ?
C8 C7 H7B . . 110.2 ?
H7A C7 H7B . . 108.5 ?
C7 C8 C9 . . 113.49(11) ?
C7 C8 H8A . . 108.9 ?
C9 C8 H8A . . 108.9 ?
C7 C8 H8B . . 108.9 ?
C9 C8 H8B . . 108.9 ?
H8A C8 H8B . . 107.7 ?
C10 C9 C8 . . 113.36(11) ?
C10 C9 H9A . . 108.9 ?
C8 C9 H9A . . 108.9 ?
C10 C9 H9B . . 108.9 ?
C8 C9 H9B . . 108.9 ?
H9A C9 H9B . . 107.7 ?
O4 C10 C9 . . 108.37(11) ?
O4 C10 H10A . . 110.0 ?
C9 C10 H10A . . 110.0 ?
O4 C10 H10B . . 110.0 ?
C9 C10 H10B . . 110.0 ?
H10A C10 H10B . . 108.4 ?
C10 O4 H4 . . 108.2(17) ?

loop_
_geom_bond_atom_site_label_1
_geom_bond_atom_site_label_2
_geom_bond_site_symmetry_2
_geom_bond_distance
_geom_bond_publ_flag
O1 C1 . 1.3551(14) ?
O1 C7 . 1.4484(14) ?
C1 C6 . 1.3984(17) ?
C1 C2 . 1.4033(16) ?
C2 C3 . 1.3805(18) ?
C2 H2 . 0.9500 ?
C3 C4 . 1.3903(17) ?
C3 H3 . 0.9500 ?
C4 C5 . 1.3842(16) ?
C4 N1 . 1.4559(15) ?
N1 O2 . 1.2252(14) ?
N1 O3 . 1.2361(14) ?
C5 C6 . 1.3872(17) ?
C5 H5 . 0.9500 ?
C6 H6 . 0.9500 ?
C7 C8 . 1.5120(17) ?
C7 H7A . 0.9900 ?
C7 H7B . 0.9900 ?
C8 C9 . 1.5240(19) ?
C8 H8A . 0.9900 ?
C8 H8B . 0.9900 ?
C9 C10 . 1.5149(18) ?
C9 H9A . 0.9900 ?
C9 H9B . 0.9900 ?
C10 O4 . 1.4233(17) ?
C10 H10A . 0.9900 ?
C10 H10B . 0.9900 ?
O4 H4 . 0.80(3) ?

loop_
_geom_hbond_atom_site_label_D
_geom_hbond_atom_site_label_H
_geom_hbond_atom_site_label_A
_geom_hbond_site_symmetry_A
_geom_hbond_distance_DH
_geom_hbond_distance_HA
_geom_hbond_distance_DA
_geom_hbond_angle_DHA
O4 H4 O3 1_766 0.80(3) 2.10(2) 2.8808(14) 163(2)

loop_
_cod_related_entry_id
_cod_related_entry_database
_cod_related_entry_code
1 ChemSpider 163383
